data_4069588
loop_
_publ_author_name
'Vicente, Jos\'e'
'Saura-Llamas, Isabel'
'Turp\'in, Juana'
'Bautista, Delia'
'de Arellano, Carmen Ram\'irez'
'Jones, Peter G.'

_publ_section_title
;
 Insertion of One, Two, and Three Molecules of Alkyne into the Pd&#x2212;C
 Bond of Ortho-palladated Primary and Secondary Arylalkylamines
;
_journal_issue 14
_journal_name_full Organometallics
_journal_page_first 4175
_journal_paper_doi 10.1021/om9002895
_journal_volume 28
_journal_year 2009
_chemical_formula_sum 'C27 H30 Br N O12 Pd'
_chemical_formula_weight 746.83
_chemical_name_systematic
; 
 ? 
;
_space_group_IT_number 14
_symmetry_cell_setting monoclinic
_symmetry_space_group_name_Hall '-P 2yn'
_symmetry_space_group_name_H-M 'P 1 21/n 1'
_atom_sites_solution_hydrogens geom
_atom_sites_solution_primary direct
_atom_sites_solution_secondary difmap
_audit_creation_method SHELXL-97
_cell_angle_alpha 90.00
_cell_angle_beta 102.774(2)
_cell_angle_gamma 90.00
_cell_formula_units_Z 4
_cell_length_a 9.5423(4)
_cell_length_b 17.9781(8)
_cell_length_c 17.2768(8)
_cell_measurement_reflns_used 6803
_cell_measurement_temperature 100(2)
_cell_measurement_theta_max 28.05
_cell_measurement_theta_min 2.25
_cell_volume 2890.5(2)
_computing_cell_refinement 'Bruker SAINT'
_computing_data_collection 'Bruker SMART'
_computing_data_reduction 'Bruker SAINT'
_computing_molecular_graphics 'Bruker SHELXTL'
_computing_publication_material 'Bruker SHELXTL'
_computing_structure_refinement 'SHELXL-97 (Sheldrick, 1997)'
_computing_structure_solution 'SHELXS-97 (Sheldrick, 1990)'
_diffrn_ambient_temperature 100(2)
_diffrn_detector_area_resol_mean 8.26
_diffrn_measured_fraction_theta_full 1.000
_diffrn_measured_fraction_theta_max 1.000
_diffrn_measurement_device_type 'Bruker APEX'
_diffrn_measurement_method \w-scan
_diffrn_radiation_monochromator graphite
_diffrn_radiation_source 'fine-focus sealed tube'
_diffrn_radiation_type MoK\a
_diffrn_radiation_wavelength 0.71073
_diffrn_reflns_av_R_equivalents 0.0344
_diffrn_reflns_av_sigmaI/netI 0.0278
_diffrn_reflns_limit_h_max 12
_diffrn_reflns_limit_h_min -12
_diffrn_reflns_limit_k_max 22
_diffrn_reflns_limit_k_min -22
_diffrn_reflns_limit_l_max 21
_diffrn_reflns_limit_l_min -21
_diffrn_reflns_number 32369
_diffrn_reflns_theta_full 26.50
_diffrn_reflns_theta_max 26.73
_diffrn_reflns_theta_min 2.25
_exptl_absorpt_coefficient_mu 2.089
_exptl_absorpt_correction_T_max 0.8507
_exptl_absorpt_correction_T_min 0.6023
_exptl_absorpt_correction_type multi-scan
_exptl_absorpt_process_details SADABS
_exptl_crystal_colour yellow
_exptl_crystal_density_diffrn 1.716
_exptl_crystal_density_method 'not measured'
_exptl_crystal_description lath
_exptl_crystal_F_000 1504
_exptl_crystal_size_max 0.27
_exptl_crystal_size_mid 0.18
_exptl_crystal_size_min 0.08
_refine_diff_density_max 1.163
_refine_diff_density_min -0.523
_refine_diff_density_rms 0.093
_refine_ls_extinction_method none
_refine_ls_goodness_of_fit_ref 1.273
_refine_ls_hydrogen_treatment 'NH free, rigid methyls, others riding'
_refine_ls_matrix_type full
_refine_ls_number_parameters 390
_refine_ls_number_reflns 6144
_refine_ls_number_restraints 0
_refine_ls_restrained_S_all 1.273
_refine_ls_R_factor_all 0.0417
_refine_ls_R_factor_gt 0.0403
_refine_ls_shift/su_max 0.001
_refine_ls_shift/su_mean 0.000
_refine_ls_structure_factor_coef Fsqd
_refine_ls_weighting_details 'calc w=1/[\s^2^(Fo^2^)+(0.0240P)^2^+5.7535P] where P=(Fo^2^+2Fc^2^)/3'
_refine_ls_weighting_scheme calc
_refine_ls_wR_factor_gt 0.0851
_refine_ls_wR_factor_ref 0.0857
_reflns_number_gt 6003
_reflns_number_total 6144
_reflns_threshold_expression >2sigma(I)
_cod_data_source_file om9002895_si_002.cif
_cod_data_source_block 3jas
_cod_original_sg_symbol_H-M 'P 2(1)/n'
_cod_database_code 4069588

loop_
_symmetry_equiv_pos_as_xyz
'x, y, z'
'-x+1/2, y+1/2, -z+1/2'
'-x, -y, -z'
'x-1/2, -y-1/2, z-1/2'

loop_
_atom_site_label
_atom_site_type_symbol
_atom_site_fract_x
_atom_site_fract_y
_atom_site_fract_z
_atom_site_U_iso_or_equiv
_atom_site_adp_type
_atom_site_occupancy
_atom_site_symmetry_multiplicity
_atom_site_calc_flag
_atom_site_refinement_flags
Pd1 Pd 0.88683(3) 0.070875(13) 0.701245(14) 0.01256(7) Uani 1 1 d .
Br1 Br 1.00184(4) -0.03736(2) 0.65019(2) 0.02548(10) Uani 1 1 d .
N1 N 0.7035(3) 0.07166(16) 0.61399(17) 0.0166(6) Uani 1 1 d .
H01 H 0.675(4) 0.117(2) 0.613(2) 0.017(10) Uiso 1 1 d .
O1 O 1.0656(2) 0.08480(12) 0.79298(13) 0.0154(5) Uani 1 1 d .
O2 O 1.1327(2) 0.13121(13) 0.91522(13) 0.0164(5) Uani 1 1 d .
O3 O 0.9990(2) 0.23492(13) 0.72048(14) 0.0164(5) Uani 1 1 d .
O4 O 0.7822(2) 0.22977(13) 0.63538(13) 0.0165(5) Uani 1 1 d .
O5 O 0.9181(3) 0.35205(13) 0.81351(15) 0.0217(5) Uani 1 1 d .
O6 O 1.1204(2) 0.29721(13) 0.88188(14) 0.0184(5) Uani 1 1 d .
O7 O 0.8903(3) 0.36161(14) 0.98767(16) 0.0261(6) Uani 1 1 d .
O8 O 0.7017(3) 0.30211(13) 1.01788(14) 0.0204(5) Uani 1 1 d .
O9 O 0.5571(3) 0.15449(14) 0.99375(15) 0.0226(5) Uani 1 1 d .
O10 O 0.7659(3) 0.12055(14) 1.07434(14) 0.0208(5) Uani 1 1 d .
O11 O 0.6900(3) 0.00896(14) 0.92158(15) 0.0232(5) Uani 1 1 d .
O12 O 0.8863(3) -0.00109(12) 0.87009(14) 0.0185(5) Uani 1 1 d .
C1 C 0.8101(3) 0.16053(17) 0.75413(18) 0.0113(6) Uani 1 1 d .
C2 C 0.8959(3) 0.15982(17) 0.84306(19) 0.0127(6) Uani 1 1 d .
C3 C 1.0406(3) 0.12280(17) 0.84737(19) 0.0133(6) Uani 1 1 d .
C4 C 0.8143(3) 0.11757(18) 0.89673(18) 0.0137(6) Uani 1 1 d .
C5 C 0.7741(3) 0.16500(18) 0.94849(19) 0.0149(6) Uani 1 1 d .
C6 C 0.8312(3) 0.23954(18) 0.93848(19) 0.0156(6) Uani 1 1 d .
C7 C 0.9054(3) 0.23711(17) 0.88087(19) 0.0135(6) Uani 1 1 d .
C8 C 0.5820(4) 0.03348(18) 0.7196(2) 0.0166(7) Uani 1 1 d .
H8A H 0.5064 0.0004 0.7314 0.020 Uiso 1 1 calc R
H8B H 0.6744 0.0190 0.7550 0.020 Uiso 1 1 calc R
C9 C 0.5924(4) 0.02203(18) 0.6337(2) 0.0182(7) Uani 1 1 d .
H9A H 0.6172 -0.0304 0.6256 0.022 Uiso 1 1 calc R
H9B H 0.4983 0.0328 0.5979 0.022 Uiso 1 1 calc R
C10 C 0.7223(4) 0.0589(2) 0.5324(2) 0.0209(7) Uani 1 1 d .
H10A H 0.7555 0.0079 0.5278 0.025 Uiso 1 1 calc R
H10B H 0.7936 0.0940 0.5207 0.025 Uiso 1 1 calc R
H10C H 0.6304 0.0665 0.4947 0.025 Uiso 1 1 calc R
C11 C 1.2673(4) 0.0897(2) 0.9233(2) 0.0221(7) Uani 1 1 d .
H11A H 1.2458 0.0373 0.9101 0.027 Uiso 1 1 calc R
H11B H 1.3231 0.0935 0.9780 0.027 Uiso 1 1 calc R
H11C H 1.3231 0.1104 0.8871 0.027 Uiso 1 1 calc R
C12 C 0.8754(3) 0.21273(17) 0.70427(19) 0.0139(6) Uani 1 1 d .
C13 C 0.8432(4) 0.2695(2) 0.5780(2) 0.0219(7) Uani 1 1 d .
H13A H 0.8761 0.3186 0.5991 0.026 Uiso 1 1 calc R
H13B H 0.7700 0.2755 0.5287 0.026 Uiso 1 1 calc R
H13C H 0.9247 0.2414 0.5671 0.026 Uiso 1 1 calc R
C14 C 0.9790(4) 0.30288(18) 0.85388(19) 0.0153(6) Uani 1 1 d .
C15 C 1.2052(4) 0.3533(2) 0.8533(2) 0.0243(8) Uani 1 1 d .
H15A H 1.1906 0.3493 0.7955 0.029 Uiso 1 1 calc R
H15B H 1.3071 0.3457 0.8778 0.029 Uiso 1 1 calc R
H15C H 1.1754 0.4027 0.8673 0.029 Uiso 1 1 calc R
C16 C 0.8137(4) 0.30804(19) 0.98397(19) 0.0174(7) Uani 1 1 d .
C17 C 0.6634(4) 0.3686(2) 1.0568(2) 0.0226(8) Uani 1 1 d .
H17A H 0.7511 0.3946 1.0834 0.027 Uiso 1 1 calc R
H17B H 0.6084 0.3543 1.0962 0.027 Uiso 1 1 calc R
H17C H 0.6050 0.4014 1.0172 0.027 Uiso 1 1 calc R
C18 C 0.6842(4) 0.14582(18) 1.00664(19) 0.0158(7) Uani 1 1 d .
C19 C 0.6881(4) 0.1053(2) 1.1361(2) 0.0286(9) Uani 1 1 d .
H19A H 0.6486 0.1518 1.1518 0.034 Uiso 1 1 calc R
H19B H 0.7537 0.0834 1.1821 0.034 Uiso 1 1 calc R
H19C H 0.6096 0.0704 1.1159 0.034 Uiso 1 1 calc R
C20 C 0.7865(4) 0.03649(18) 0.89734(19) 0.0151(6) Uani 1 1 d .
C21 C 0.8699(4) -0.08148(19) 0.8655(2) 0.0263(8) Uani 1 1 d .
H21A H 0.8796 -0.1018 0.9191 0.032 Uiso 1 1 calc R
H21B H 0.9443 -0.1028 0.8412 0.032 Uiso 1 1 calc R
H21C H 0.7748 -0.0940 0.8333 0.032 Uiso 1 1 calc R
C31 C 0.6492(3) 0.17148(18) 0.74789(19) 0.0140(6) Uani 1 1 d .
C32 C 0.5474(3) 0.11341(18) 0.73741(19) 0.0153(6) Uani 1 1 d .
C33 C 0.4059(4) 0.1305(2) 0.7389(2) 0.0191(7) Uani 1 1 d .
H33 H 0.3369 0.0916 0.7322 0.023 Uiso 1 1 calc R
C34 C 0.3623(4) 0.2024(2) 0.7499(2) 0.0223(7) Uani 1 1 d .
H34 H 0.2652 0.2124 0.7516 0.027 Uiso 1 1 calc R
C35 C 0.4614(4) 0.2596(2) 0.7583(2) 0.0214(7) Uani 1 1 d .
H35 H 0.4323 0.3093 0.7645 0.026 Uiso 1 1 calc R
C36 C 0.6030(3) 0.24414(18) 0.75750(19) 0.0154(6) Uani 1 1 d .
H36 H 0.6705 0.2837 0.7636 0.018 Uiso 1 1 calc R

loop_
_atom_site_aniso_label
_atom_site_aniso_U_11
_atom_site_aniso_U_22
_atom_site_aniso_U_33
_atom_site_aniso_U_23
_atom_site_aniso_U_13
_atom_site_aniso_U_12
Pd1 0.01234(12) 0.01288(13) 0.01223(12) -0.00154(9) 0.00222(9) 0.00209(9)
Br1 0.0291(2) 0.02399(19) 0.02163(19) -0.00609(14) 0.00201(15) 0.01405(15)
N1 0.0183(14) 0.0145(14) 0.0167(14) -0.0012(11) 0.0029(11) 0.0013(12)
O1 0.0152(11) 0.0164(11) 0.0142(11) -0.0012(9) 0.0025(9) 0.0016(9)
O2 0.0126(11) 0.0200(12) 0.0156(11) -0.0002(9) 0.0008(9) 0.0021(9)
O3 0.0150(11) 0.0156(11) 0.0203(12) -0.0005(9) 0.0075(9) -0.0026(9)
O4 0.0164(11) 0.0176(12) 0.0160(11) 0.0041(9) 0.0048(9) -0.0003(9)
O5 0.0254(13) 0.0152(12) 0.0264(13) 0.0010(10) 0.0099(11) 0.0000(10)
O6 0.0164(12) 0.0206(12) 0.0193(12) 0.0002(10) 0.0064(10) -0.0057(10)
O7 0.0277(14) 0.0202(13) 0.0351(15) -0.0135(11) 0.0168(12) -0.0104(11)
O8 0.0220(12) 0.0184(12) 0.0247(13) -0.0070(10) 0.0138(10) -0.0038(10)
O9 0.0183(13) 0.0278(14) 0.0231(13) -0.0033(11) 0.0076(10) -0.0048(10)
O10 0.0249(13) 0.0237(13) 0.0165(12) 0.0012(10) 0.0103(10) 0.0016(10)
O11 0.0260(13) 0.0210(13) 0.0256(13) 0.0025(10) 0.0122(11) -0.0033(11)
O12 0.0205(12) 0.0115(11) 0.0248(13) -0.0009(9) 0.0077(10) 0.0015(9)
C1 0.0106(14) 0.0113(14) 0.0120(15) -0.0003(11) 0.0022(12) 0.0021(11)
C2 0.0144(15) 0.0103(14) 0.0142(15) -0.0002(12) 0.0048(12) -0.0022(12)
C3 0.0133(15) 0.0112(14) 0.0163(16) 0.0024(12) 0.0051(12) -0.0018(12)
C4 0.0134(15) 0.0165(16) 0.0117(15) 0.0021(12) 0.0039(12) -0.0007(12)
C5 0.0133(15) 0.0168(16) 0.0140(15) -0.0015(12) 0.0017(12) -0.0019(12)
C6 0.0154(16) 0.0156(16) 0.0160(16) -0.0008(13) 0.0038(13) -0.0013(12)
C7 0.0124(15) 0.0133(15) 0.0138(15) -0.0013(12) 0.0008(12) -0.0001(12)
C8 0.0191(16) 0.0124(16) 0.0178(16) 0.0013(12) 0.0026(13) -0.0017(13)
C9 0.0212(17) 0.0136(16) 0.0190(17) -0.0022(13) 0.0026(14) -0.0049(13)
C10 0.0216(17) 0.0227(18) 0.0171(17) -0.0019(14) 0.0014(14) 0.0015(14)
C11 0.0158(17) 0.0266(19) 0.0211(18) 0.0014(14) -0.0020(14) 0.0042(14)
C12 0.0160(16) 0.0085(14) 0.0185(16) -0.0013(12) 0.0068(13) 0.0025(12)
C13 0.0264(19) 0.0222(18) 0.0193(17) 0.0056(14) 0.0096(15) 0.0007(15)
C14 0.0193(16) 0.0137(16) 0.0140(15) -0.0040(12) 0.0061(13) -0.0002(13)
C15 0.0235(18) 0.0262(19) 0.0264(19) -0.0027(15) 0.0128(15) -0.0125(15)
C16 0.0187(16) 0.0198(17) 0.0140(15) -0.0041(13) 0.0038(13) -0.0034(13)
C17 0.0246(18) 0.0219(18) 0.0246(18) -0.0078(15) 0.0123(15) -0.0014(15)
C18 0.0184(17) 0.0135(15) 0.0161(16) -0.0030(12) 0.0052(13) -0.0027(13)
C19 0.038(2) 0.034(2) 0.0187(18) 0.0052(16) 0.0156(16) 0.0061(18)
C20 0.0197(16) 0.0136(16) 0.0116(15) -0.0002(12) 0.0025(13) 0.0002(13)
C21 0.032(2) 0.0132(17) 0.035(2) 0.0002(15) 0.0096(17) 0.0021(15)
C31 0.0161(16) 0.0134(15) 0.0127(15) -0.0005(12) 0.0035(12) -0.0005(12)
C32 0.0156(16) 0.0164(16) 0.0134(15) 0.0013(12) 0.0020(12) -0.0013(13)
C33 0.0166(16) 0.0232(18) 0.0173(16) -0.0039(14) 0.0034(13) -0.0053(14)
C34 0.0130(16) 0.0280(19) 0.0271(19) 0.0002(15) 0.0069(14) 0.0021(14)
C35 0.0201(17) 0.0189(17) 0.0262(19) -0.0013(14) 0.0072(15) 0.0032(14)
C36 0.0146(15) 0.0155(16) 0.0166(16) 0.0000(13) 0.0047(13) -0.0002(12)

loop_
_atom_type_symbol
_atom_type_description
_atom_type_scat_dispersion_real
_atom_type_scat_dispersion_imag
_atom_type_scat_source
C C 0.0033 0.0016 'International Tables Vol C Tables 4.2.6.8 and 6.1.1.4'
H H 0.0000 0.0000 'International Tables Vol C Tables 4.2.6.8 and 6.1.1.4'
N N 0.0061 0.0033 'International Tables Vol C Tables 4.2.6.8 and 6.1.1.4'
O O 0.0106 0.0060 'International Tables Vol C Tables 4.2.6.8 and 6.1.1.4'
Br Br -0.2901 2.4595 'International Tables Vol C Tables 4.2.6.8 and 6.1.1.4'
Pd Pd -0.9988 1.0072 'International Tables Vol C Tables 4.2.6.8 and 6.1.1.4'

loop_
_geom_angle_atom_site_label_1
_geom_angle_atom_site_label_2
_geom_angle_atom_site_label_3
_geom_angle
N1 Pd1 C1 89.53(12)
N1 Pd1 O1 172.19(10)
C1 Pd1 O1 83.09(10)
N1 Pd1 Br1 96.70(8)
C1 Pd1 Br1 173.76(9)
O1 Pd1 Br1 90.72(6)
N1 Pd1 C12 88.55(11)
C1 Pd1 C12 35.95(11)
O1 Pd1 C12 84.00(10)
Br1 Pd1 C12 144.30(7)
C10 N1 C9 111.7(3)
C10 N1 Pd1 116.0(2)
C9 N1 Pd1 111.5(2)
C3 O1 Pd1 112.7(2)
C3 O2 C11 115.3(3)
C12 O4 C13 115.5(3)
C14 O6 C15 114.9(3)
C16 O8 C17 116.4(3)
C18 O10 C19 114.4(3)
C20 O12 C21 116.5(3)
C12 C1 C31 114.7(3)
C12 C1 C2 112.0(3)
C31 C1 C2 111.6(2)
C12 C1 Pd1 90.09(18)
C31 C1 Pd1 121.2(2)
C2 C1 Pd1 105.48(19)
C3 C2 C7 114.2(3)
C3 C2 C4 109.3(3)
C7 C2 C4 100.4(2)
C3 C2 C1 108.8(2)
C7 C2 C1 112.2(2)
C4 C2 C1 111.7(2)
O1 C3 O2 123.0(3)
O1 C3 C2 122.3(3)
O2 C3 C2 114.6(3)
C5 C4 C20 122.6(3)
C5 C4 C2 110.1(3)
C20 C4 C2 127.3(3)
C4 C5 C6 109.3(3)
C4 C5 C18 125.9(3)
C6 C5 C18 124.8(3)
C7 C6 C5 109.1(3)
C7 C6 C16 123.8(3)
C5 C6 C16 127.1(3)
C6 C7 C14 124.3(3)
C6 C7 C2 110.8(3)
C14 C7 C2 124.8(3)
C32 C8 C9 112.8(3)
N1 C9 C8 110.3(3)
O3 C12 O4 122.8(3)
O3 C12 C1 125.2(3)
O4 C12 C1 111.8(3)
O3 C12 Pd1 106.8(2)
O4 C12 Pd1 103.34(19)
C1 C12 Pd1 53.96(15)
O5 C14 O6 126.2(3)
O5 C14 C7 124.3(3)
O6 C14 C7 109.4(3)
O7 C16 O8 125.3(3)
O7 C16 C6 123.5(3)
O8 C16 C6 111.1(3)
O9 C18 O10 125.5(3)
O9 C18 C5 123.6(3)
O10 C18 C5 110.8(3)
O11 C20 O12 125.2(3)
O11 C20 C4 124.1(3)
O12 C20 C4 110.6(3)
C36 C31 C32 118.7(3)
C36 C31 C1 116.7(3)
C32 C31 C1 124.5(3)
C33 C32 C31 118.5(3)
C33 C32 C8 117.9(3)
C31 C32 C8 123.5(3)
C34 C33 C32 122.1(3)
C35 C34 C33 119.3(3)
C36 C35 C34 119.8(3)
C35 C36 C31 121.5(3)

loop_
_geom_bond_atom_site_label_1
_geom_bond_atom_site_label_2
_geom_bond_distance
Pd1 N1 2.041(3)
Pd1 C1 2.065(3)
Pd1 O1 2.071(2)
Pd1 Br1 2.4894(4)
Pd1 C12 2.554(3)
N1 C10 1.477(4)
N1 C9 1.482(4)
O1 C3 1.227(4)
O2 C3 1.309(4)
O2 C11 1.466(4)
O3 C12 1.217(4)
O4 C12 1.354(4)
O4 C13 1.445(4)
O5 C14 1.194(4)
O6 C14 1.333(4)
O6 C15 1.445(4)
O7 C16 1.202(4)
O8 C16 1.332(4)
O8 C17 1.457(4)
O9 C18 1.194(4)
O10 C18 1.334(4)
O10 C19 1.454(4)
O11 C20 1.200(4)
O12 C20 1.335(4)
O12 C21 1.454(4)
C1 C12 1.499(4)
C1 C31 1.528(4)
C1 C2 1.573(4)
C2 C3 1.520(4)
C2 C7 1.530(4)
C2 C4 1.537(4)
C4 C5 1.351(4)
C4 C20 1.482(4)
C5 C6 1.471(4)
C5 C18 1.498(4)
C6 C7 1.344(4)
C6 C16 1.490(5)
C7 C14 1.501(4)
C8 C32 1.521(4)
C8 C9 1.524(5)
C31 C36 1.400(4)
C31 C32 1.410(4)
C32 C33 1.391(5)
C33 C34 1.384(5)
C34 C35 1.382(5)
C35 C36 1.382(5)

loop_
_geom_hbond_atom_site_label_D
_geom_hbond_atom_site_label_H
_geom_hbond_atom_site_label_A
_geom_hbond_distance_DH
_geom_hbond_distance_HA
_geom_hbond_distance_DA
_geom_hbond_angle_DHA
_geom_hbond_site_symmetry_A
C34 H34 O3 0.95 2.51 3.441(4) 166.1 1_455
C9 H9A O5 0.99 2.42 3.197(4) 135.3 2_646
